data_1559712
loop_
_publ_author_name
'Corfield, Peter W. R.'
'Dayrit, Joseph R.'

_publ_section_title
;
 Poly[1,3-Dimethyltetrahydropyrimidin-2(1H)-iminium
 [tri-&#x00B5;2-cyanido-\k6C:N-dicuprate(I)]]
;
_journal_issue 4
_journal_name_full Molbank
_journal_page_first M1170
_journal_paper_doi 10.3390/M1170
_journal_volume 2020
_journal_year 2020
_chemical_formula_moiety 'Cu2 C3 N3, C6 H14 N3'
_chemical_formula_sum 'C9 H14 Cu2 N6'
_chemical_formula_weight 333.34
_chemical_name_systematic
;
poly[1,3-dimethyltetrahydropyrimidin-2(1<i>H</i>)-iminium
[tri-\m~2~-cyanido-\k^6^ C:<i>N</i>-dicuprate(I)]]
;
_space_group_crystal_system monoclinic
_space_group_IT_number 14
_space_group_name_Hall '-P 2ybc'
_space_group_name_H-M_alt 'P 1 21/c 1'
_atom_sites_solution_hydrogens geom
_atom_sites_solution_primary heavy
_atom_sites_solution_secondary difmap
_audit_creation_method SHELXL-2017/1
_cell_angle_alpha 90
_cell_angle_beta 108.570(13)
_cell_angle_gamma 90
_cell_formula_units_Z 4
_cell_length_a 8.5598(14)
_cell_length_b 14.825(4)
_cell_length_c 10.853(2)
_cell_measurement_reflns_used 3008
_cell_measurement_temperature 300(2)
_cell_measurement_theta_max 27.5
_cell_measurement_theta_min 1.0
_cell_volume 1305.5(5)
_computing_cell_refinement 'SCALEPACK (Otwinowski & Minor, 1997)'
_computing_data_collection 'KappaCCD Server Software (Nonius, 1997)'
_computing_data_reduction 'DENZO and SCALEPACK (Otwinowski & Minor,1997)'
_computing_molecular_graphics '   ORTEP III (Burnett & Johnson, 1996);  Farrugia, 2012     '
_computing_publication_material 'publCIF (Westrip, 2010)'
_computing_structure_refinement 'SHELXL-2017/1 (Sheldrick, 2017)'
_computing_structure_solution 'SHELXS-97 (Sheldrick, 2015)'
_diffrn_ambient_temperature 300(2)
_diffrn_detector_area_resol_mean 9
_diffrn_measured_fraction_theta_full 0.999
_diffrn_measured_fraction_theta_max 0.987
_diffrn_measurement_device_type 'Enraf-Nonius KappaCCD'
_diffrn_measurement_method 'combination of \w and \f scans'
_diffrn_radiation_monochromator graphite
_diffrn_radiation_type MoK\a
_diffrn_radiation_wavelength 0.7107
_diffrn_reflns_av_R_equivalents 0.0312
_diffrn_reflns_av_unetI/netI 0.0352
_diffrn_reflns_Laue_measured_fraction_full 0.999
_diffrn_reflns_Laue_measured_fraction_max 0.987
_diffrn_reflns_limit_h_max 11
_diffrn_reflns_limit_h_min 0
_diffrn_reflns_limit_k_max 19
_diffrn_reflns_limit_k_min 0
_diffrn_reflns_limit_l_max 13
_diffrn_reflns_limit_l_min -14
_diffrn_reflns_number 3190
_diffrn_reflns_point_group_measured_fraction_full 0.999
_diffrn_reflns_point_group_measured_fraction_max 0.987
_diffrn_reflns_theta_full 25.241
_diffrn_reflns_theta_max 27.673
_diffrn_reflns_theta_min 2.410
_diffrn_source 'fine-focus sealed tube'
_exptl_absorpt_coefficient_mu 3.249
_exptl_absorpt_correction_T_max .6
_exptl_absorpt_correction_T_min .4
_exptl_absorpt_correction_type refdelf
_exptl_absorpt_process_details '(Otwinowski & Minor,1997)'
_exptl_crystal_colour colourless
_exptl_crystal_density_diffrn 1.698
_exptl_crystal_density_meas 1.692(8)
_exptl_crystal_density_method
;
flotation in mixtures of 1,2-dibromethane and 1,2,3-trichloropropane
;
_exptl_crystal_description block
_exptl_crystal_F_000 672
_exptl_crystal_preparation 'mounted on glass fibre in air'
_exptl_crystal_size_max 0.2
_exptl_crystal_size_mid 0.2
_exptl_crystal_size_min 0.16
_refine_diff_density_max 0.371
_refine_diff_density_min -0.295
_refine_diff_density_rms 0.053
_refine_ls_extinction_method none
_refine_ls_goodness_of_fit_ref 1.070
_refine_ls_hydrogen_treatment constr
_refine_ls_matrix_type full
_refine_ls_number_parameters 178
_refine_ls_number_reflns 3009
_refine_ls_number_restraints 48
_refine_ls_restrained_S_all 1.075
_refine_ls_R_factor_all 0.0523
_refine_ls_R_factor_gt 0.0336
_refine_ls_shift/su_max 0.008
_refine_ls_shift/su_mean 0.000
_refine_ls_structure_factor_coef Fsqd
_refine_ls_weighting_details 'w=1/[\s^2^(Fo^2^)+(0.0470P)^2^] where P=(Fo^2^+2Fc^2^)/3'
_refine_ls_weighting_scheme calc
_refine_ls_wR_factor_gt 0.0893
_refine_ls_wR_factor_ref 0.0932
_reflns_Friedel_coverage 0.000
_reflns_number_gt 2120
_reflns_number_total 3009
_reflns_threshold_expression 'I > 2\s(I)'
_cod_data_source_file s5.cif
_cod_data_source_block ajdmpdav4
_cod_original_sg_symbol_H-M 'P 21/c'
_cod_database_code 1559712
_shelx_shelxl_version_number 2017/1
_shelx_space_group_comment
;
The symmetry employed for this shelxl refinement is uniquely defined
by the following loop, which should always be used as a source of
symmetry information in preference to the above space-group names.
They are only intended as comments.
;
_shelx_estimated_absorpt_t_min 0.563
_shelx_estimated_absorpt_t_max 0.624
_publcif_funding_html
;
;

loop_
_space_group_symop_operation_xyz
'x, y, z'
'x, -y+1/2, z+1/2'
'-x, -y, -z'
'-x, y-1/2, -z-1/2'

loop_
_atom_site_label
_atom_site_type_symbol
_atom_site_fract_x
_atom_site_fract_y
_atom_site_fract_z
_atom_site_U_iso_or_equiv
_atom_site_adp_type
_atom_site_occupancy
_atom_site_site_symmetry_order
_atom_site_calc_flag
_atom_site_refinement_flags_posn
_atom_site_refinement_flags_adp
_atom_site_refinement_flags_occupancy
_atom_site_disorder_assembly
_atom_site_disorder_group
Cu1 Cu 0.73308(4) 0.89970(3) 0.20386(3) 0.06187(15) Uani 1 1 d . . . . .
Cu2 Cu 0.77580(4) 0.57251(3) 0.31676(3) 0.06149(15) Uani 1 1 d . . . . .
C1 C 0.4646(3) 0.46669(17) 0.3102(2) 0.0610(6) Uani 0.5 1 d . . P . .
N1A N 0.4646(3) 0.46669(17) 0.3102(2) 0.0610(6) Uani 0.5 1 d . . P . .
N1 N 0.5833(3) 0.50636(16) 0.3195(2) 0.0578(6) Uani 0.5 1 d . . P . .
C1A C 0.5833(3) 0.50636(16) 0.3195(2) 0.0578(6) Uani 0.5 1 d . . P . .
C2 C 1.0279(3) 1.00418(16) 0.1727(2) 0.0563(6) Uani 0.5 1 d . . P . .
N2A N 1.0279(3) 1.00418(16) 0.1727(2) 0.0563(6) Uani 0.5 1 d . . P . .
N2 N 0.9158(3) 0.96215(17) 0.1756(2) 0.0602(6) Uani 0.5 1 d . . P . .
C2A C 0.9158(3) 0.96215(17) 0.1756(2) 0.0602(6) Uani 0.5 1 d . . P . .
C3 C 0.7616(3) 0.6998(2) 0.2834(3) 0.0702(7) Uani 0.5 1 d . . P . .
N3A N 0.7616(3) 0.6998(2) 0.2834(3) 0.0702(7) Uani 0.5 1 d . . P . .
N3 N 0.7504(3) 0.7748(2) 0.2550(3) 0.0704(7) Uani 0.5 1 d . . P . .
C3A C 0.7504(3) 0.7748(2) 0.2550(3) 0.0704(7) Uani 0.5 1 d . . P . .
N10 N 0.8203(4) 0.33915(19) 0.4668(3) 0.0963(9) Uani 1 1 d . . . . .
H10A H 0.892705 0.348057 0.428428 0.145 Uiso 1 1 calc R U . . .
H10B H 0.773102 0.384325 0.489967 0.145 Uiso 1 1 calc R U . . .
N11 N 0.8575(3) 0.18874(17) 0.4526(2) 0.0617(6) Uani 1 1 d . . . . .
C12 C 0.7814(3) 0.25578(17) 0.4902(2) 0.0508(6) Uani 1 1 d . . . . .
N13 N 0.6698(3) 0.24101(19) 0.5465(2) 0.0737(7) Uani 1 1 d D . . . .
C14A C 0.6398(12) 0.1528(4) 0.5909(8) 0.087(2) Uani 0.650(14) 1 d D U P A 1
H14A H 0.528057 0.148687 0.594101 0.131 Uiso 0.650(14) 1 calc R U P A 1
H14B H 0.715764 0.140859 0.677058 0.131 Uiso 0.650(14) 1 calc R U P A 1
C15A C 0.6650(13) 0.0883(7) 0.4971(15) 0.106(4) Uani 0.650(14) 1 d D U P A 1
H15A H 0.650515 0.027616 0.525146 0.158 Uiso 0.650(14) 1 calc R U P A 1
H15B H 0.581783 0.098188 0.413444 0.158 Uiso 0.650(14) 1 calc R U P A 1
C14B C 0.5847(15) 0.1540(6) 0.5179(18) 0.100(3) Uani 0.350(14) 1 d D U P A 2
H14C H 0.511795 0.154633 0.428786 0.151 Uiso 0.350(14) 1 calc R U P A 2
H14D H 0.517051 0.146672 0.573938 0.151 Uiso 0.350(14) 1 calc R U P A 2
C15B C 0.695(3) 0.0765(11) 0.535(3) 0.105(5) Uani 0.350(14) 1 d D U P A 2
H15C H 0.741661 0.062723 0.627357 0.158 Uiso 0.350(14) 1 calc R U P A 2
H15D H 0.633780 0.024218 0.492285 0.158 Uiso 0.350(14) 1 calc R U P A 2
C16 C 0.8308(5) 0.0954(2) 0.4813(4) 0.0926(11) Uani 1 1 d D . . . .
H16A H 0.914780 0.076524 0.560472 0.139 Uiso 1 1 calc R U . A 1
H16B H 0.837050 0.056774 0.410906 0.139 Uiso 1 1 calc R U . A 1
C17 C 0.5936(5) 0.3146(3) 0.5947(4) 0.1215(16) Uani 1 1 d . . . . .
H17A H 0.675716 0.358740 0.635772 0.182 Uiso 1 1 calc R U . . .
H17B H 0.544742 0.291725 0.656694 0.182 Uiso 1 1 calc R U . . .
H17C H 0.509989 0.341947 0.523533 0.182 Uiso 1 1 calc R U . . .
C18 C 0.9840(4) 0.2049(3) 0.3909(3) 0.1096(14) Uani 1 1 d . . . . .
H18A H 0.937103 0.238221 0.311952 0.164 Uiso 1 1 calc R U . . .
H18B H 1.025001 0.148147 0.371544 0.164 Uiso 1 1 calc R U . . .
H18C H 1.072785 0.238766 0.448861 0.164 Uiso 1 1 calc R U . . .

loop_
_atom_site_aniso_label
_atom_site_aniso_U_11
_atom_site_aniso_U_22
_atom_site_aniso_U_33
_atom_site_aniso_U_23
_atom_site_aniso_U_13
_atom_site_aniso_U_12
Cu1 0.0543(2) 0.0524(2) 0.0835(3) -0.00264(16) 0.02848(18) -0.00070(15)
Cu2 0.0582(2) 0.0519(2) 0.0823(3) -0.00215(15) 0.03351(18) -0.00091(15)
C1 0.0531(14) 0.0491(16) 0.0867(17) 0.0035(13) 0.0308(13) 0.0057(12)
N1A 0.0531(14) 0.0491(16) 0.0867(17) 0.0035(13) 0.0308(13) 0.0057(12)
N1 0.0510(14) 0.0452(14) 0.0848(16) 0.0041(12) 0.0324(12) 0.0055(11)
C1A 0.0510(14) 0.0452(14) 0.0848(16) 0.0041(12) 0.0324(12) 0.0055(11)
C2 0.0521(14) 0.0434(14) 0.0802(15) 0.0045(12) 0.0303(12) 0.0053(11)
N2A 0.0521(14) 0.0434(14) 0.0802(15) 0.0045(12) 0.0303(12) 0.0053(11)
N2 0.0510(14) 0.0501(15) 0.0862(17) 0.0064(13) 0.0312(13) 0.0050(12)
C2A 0.0510(14) 0.0501(15) 0.0862(17) 0.0064(13) 0.0312(13) 0.0050(12)
C3 0.0619(16) 0.0506(18) 0.115(2) 0.0053(15) 0.0517(15) 0.0018(13)
N3A 0.0619(16) 0.0506(18) 0.115(2) 0.0053(15) 0.0517(15) 0.0018(13)
N3 0.0572(16) 0.057(2) 0.113(2) 0.0036(16) 0.0501(15) 0.0020(13)
C3A 0.0572(16) 0.057(2) 0.113(2) 0.0036(16) 0.0501(15) 0.0020(13)
N10 0.104(2) 0.0533(17) 0.134(2) 0.0074(15) 0.0413(18) -0.0084(16)
N11 0.0597(14) 0.0656(16) 0.0702(13) -0.0010(11) 0.0353(11) 0.0025(12)
C12 0.0584(16) 0.0393(15) 0.0505(13) 0.0020(11) 0.0113(11) -0.0030(12)
N13 0.0844(18) 0.0755(17) 0.0792(15) 0.0077(13) 0.0518(13) 0.0157(14)
C14A 0.096(5) 0.098(4) 0.079(4) 0.026(3) 0.042(4) -0.014(3)
C15A 0.168(7) 0.054(4) 0.106(9) 0.002(4) 0.061(7) -0.053(5)
C14B 0.094(7) 0.108(6) 0.106(8) 0.050(6) 0.043(7) -0.001(5)
C15B 0.162(8) 0.062(6) 0.105(13) 0.004(7) 0.062(9) -0.020(5)
C16 0.133(3) 0.055(2) 0.095(2) -0.0018(17) 0.044(2) 0.023(2)
C17 0.137(4) 0.142(4) 0.102(2) 0.001(3) 0.061(2) 0.077(3)
C18 0.081(2) 0.168(4) 0.100(2) -0.010(3) 0.056(2) 0.003(3)

loop_
_atom_type_symbol
_atom_type_description
_atom_type_scat_dispersion_real
_atom_type_scat_dispersion_imag
_atom_type_scat_source
Cu Cu 0.3201 1.2651 'International Tables Vol C Tables 4.2.6.8 and 6.1.1.4'
N N 0.0061 0.0033 'International Tables Vol C Tables 4.2.6.8 and 6.1.1.4'
C C 0.0033 0.0016 'International Tables Vol C Tables 4.2.6.8 and 6.1.1.4'
H H 0.0000 0.0000 'International Tables Vol C Tables 4.2.6.8 and 6.1.1.4'

loop_
_geom_angle_atom_site_label_1
_geom_angle_atom_site_label_2
_geom_angle_atom_site_label_3
_geom_angle
_geom_angle_site_symmetry_1
_geom_angle_site_symmetry_3
_geom_angle_publ_flag
N2 Cu1 N3 121.11(10) . . ?
N2 Cu1 C1 118.53(11) . 4_666 ?
N3 Cu1 C1 120.27(10) . 4_666 ?
N1 Cu2 C3 120.06(10) . . ?
N1 Cu2 C2 117.64(11) . 4_756 ?
C3 Cu2 C2 121.87(10) . 4_756 ?
N1 C1 Cu1 179.5(3) . 4_656 ?
C1 N1 Cu2 174.4(2) . . ?
N2 C2 Cu2 175.2(2) . 4_766 ?
C2 N2 Cu1 171.9(2) . . ?
N3 C3 Cu2 175.6(3) . . ?
C3 N3 Cu1 178.7(3) . . ?
C12 N10 H10A 120.0 . . ?
C12 N10 H10B 120.0 . . ?
H10A N10 H10B 120.0 . . ?
C12 N11 C18 121.9(3) . . ?
C12 N11 C16 121.6(2) . . ?
C18 N11 C16 116.3(3) . . ?
N11 C12 N13 121.6(3) . . ?
N11 C12 N10 117.6(3) . . ?
N13 C12 N10 120.8(3) . . ?
C12 N13 C14A 122.8(4) . . ?
C12 N13 C14B 115.9(7) . . ?
C12 N13 C17 121.5(3) . . ?
C14A N13 C17 114.4(3) . . ?
C14B N13 C17 119.2(7) . . ?
N13 C14A C15A 106.2(6) . . ?
N13 C14A H14A 110.5 . . ?
C15A C14A H14A 110.5 . . ?
N13 C14A H14B 110.5 . . ?
C15A C14A H14B 110.5 . . ?
H14A C14A H14B 108.7 . . ?
C16 C15A C14A 113.1(8) . . ?
C16 C15A H15A 109.0 . . ?
C14A C15A H15A 109.0 . . ?
C16 C15A H15B 109.0 . . ?
C14A C15A H15B 109.0 . . ?
H15A C15A H15B 107.8 . . ?
N13 C14B C15B 114.0(14) . . ?
N13 C14B H14C 108.8 . . ?
C15B C14B H14C 108.8 . . ?
N13 C14B H14D 108.8 . . ?
C15B C14B H14D 108.8 . . ?
H14C C14B H14D 107.7 . . ?
C16 C15B C14B 110.8(12) . . ?
C16 C15B H15C 109.5 . . ?
C14B C15B H15C 109.5 . . ?
C16 C15B H15D 109.5 . . ?
C14B C15B H15D 109.5 . . ?
H15C C15B H15D 108.1 . . ?
N11 C16 C15B 117.5(6) . . ?
N11 C16 C15A 108.3(5) . . ?
N11 C16 H16A 110.0 . . ?
C15A C16 H16A 110.0 . . ?
N11 C16 H16B 110.0 . . ?
C15A C16 H16B 110.0 . . ?
H16A C16 H16B 108.4 . . ?
N13 C17 H17A 109.5 . . ?
N13 C17 H17B 109.5 . . ?
H17A C17 H17B 109.5 . . ?
N13 C17 H17C 109.5 . . ?
H17A C17 H17C 109.5 . . ?
H17B C17 H17C 109.5 . . ?
N11 C18 H18A 109.5 . . ?
N11 C18 H18B 109.5 . . ?
H18A C18 H18B 109.5 . . ?
N11 C18 H18C 109.5 . . ?
H18A C18 H18C 109.5 . . ?
H18B C18 H18C 109.5 . . ?

loop_
_geom_bond_atom_site_label_1
_geom_bond_atom_site_label_2
_geom_bond_distance
_geom_bond_site_symmetry_2
_geom_bond_publ_flag
Cu1 N2 1.924(2) . ?
Cu1 N3 1.926(3) . ?
Cu1 C1 1.926(3) 4_666 ?
Cu2 N1 1.926(2) . ?
Cu2 C3 1.918(3) . ?
Cu2 C2 1.934(2) 4_756 ?
C1 N1 1.150(3) . ?
C2 N2 1.153(3) . ?
C3 N3 1.149(4) . ?
N10 C12 1.325(4) . ?
N10 H10A 0.8600 . ?
N10 H10B 0.8600 . ?
N11 C12 1.322(3) . ?
N11 C18 1.462(4) . ?
N11 C16 1.451(4) . ?
C12 N13 1.306(3) . ?
N13 C14A 1.445(5) . ?
N13 C14B 1.465(7) . ?
N13 C17 1.451(4) . ?
C14A C15A 1.462(10) . ?
C14A H14A 0.9700 . ?
C14A H14B 0.9700 . ?
C15A C16 1.486(7) . ?
C15A H15A 0.9700 . ?
C15A H15B 0.9700 . ?
C14B C15B 1.464(11) . ?
C14B H14C 0.9700 . ?
C14B H14D 0.9700 . ?
C15B C16 1.483(9) . ?
C15B H15C 0.9700 . ?
C15B H15D 0.9700 . ?
C16 H16A 0.9700 . ?
C16 H16B 0.9700 . ?
C17 H17A 0.9600 . ?
C17 H17B 0.9600 . ?
C17 H17C 0.9600 . ?
C18 H18A 0.9600 . ?
C18 H18B 0.9600 . ?
C18 H18C 0.9600 . ?

loop_
_publcif_info_cif.paper_type
?
